data_1560526
loop_
_publ_author_name
'Zhao, Haishuang'
'Krysiak, Ya\,sar'
'Hoffmann, Kristin'
'Barton, Bastian'
'Molina-Luna, Leopoldo'
'Neder, Reinhard B.'
'Kleebe, Hans-Joachim'
'Gesing, Thorsten M.'
'Schneider, Hartmut'
'Fischer, Reinhard X.'
'Kolb, Ute'

_publ_section_title
;
 Elucidating structural order and disorder phenomena in mullite-type Al 4
 B 2 O 9 by automated electron diffraction tomography
;
_journal_name_full 'Journal of Solid State Chemistry'
_journal_page_first 114
_journal_page_last 123
_journal_paper_doi 10.1016/j.jssc.2017.02.023
_journal_volume 249
_journal_year 2017
_chemical_formula_sum 'Al4 B2 O9'
_chemical_formula_weight 273.54
_space_group_crystal_system monoclinic
_space_group_IT_number 12
_space_group_name_Hall '-C 2y'
_space_group_name_H-M_alt 'C 1 2/m 1'
_atom_sites_solution_hydrogens .
_cell_angle_alpha 90
_cell_angle_beta 90.930(2)
_cell_angle_gamma 90
_cell_formula_units_Z 8
_cell_length_a 14.8130(10)
_cell_length_b 5.5418(3)
_cell_length_c 15.0593(9)
_cell_measurement_temperature 293(2)
_cell_volume 1236.07(13)
_computing_data_collection ADT
_computing_structure_refinement 'SHELXL-2014/7 (Sheldrick, 2014)'
_computing_structure_solution SIR2014
_diffrn_ambient_temperature 293(2)
_diffrn_measured_fraction_theta_full 0.780
_diffrn_measured_fraction_theta_max 0.780
_diffrn_measurement_device_type 'FEI Tecnai F30 ST'
_diffrn_measurement_method 'electron precession and ADT'
_diffrn_radiation_wavelength 0.0197
_diffrn_reflns_av_R_equivalents 0.1899
_diffrn_reflns_av_unetI/netI 0.1223
_diffrn_reflns_Laue_measured_fraction_full 0.780
_diffrn_reflns_Laue_measured_fraction_max 0.780
_diffrn_reflns_limit_h_max 14
_diffrn_reflns_limit_h_min -14
_diffrn_reflns_limit_k_max 5
_diffrn_reflns_limit_k_min -5
_diffrn_reflns_limit_l_max 14
_diffrn_reflns_limit_l_min -14
_diffrn_reflns_number 1956
_diffrn_reflns_point_group_measured_fraction_full 0.780
_diffrn_reflns_point_group_measured_fraction_max 0.780
_diffrn_reflns_theta_full 0.564
_diffrn_reflns_theta_max 0.564
_diffrn_reflns_theta_min 0.037
_diffrn_source electron
_exptl_absorpt_coefficient_mu 0.000
_exptl_crystal_density_diffrn 2.940
_exptl_crystal_F_000 375
_refine_ls_extinction_coef .
_refine_ls_extinction_method none
_refine_ls_goodness_of_fit_ref 4.486
_refine_ls_hydrogen_treatment undef
_refine_ls_matrix_type full
_refine_ls_number_parameters 77
_refine_ls_number_reflns 571
_refine_ls_number_restraints 15
_refine_ls_restrained_S_all 4.433
_refine_ls_R_factor_all 0.2961
_refine_ls_R_factor_gt 0.2873
_refine_ls_shift/su_max 0.615
_refine_ls_shift/su_mean 0.137
_refine_ls_structure_factor_coef Fsqd
_refine_ls_weighting_details 'w=1/[\s^2^(Fo^2^)+(0.1000P)^2^] where P=(Fo^2^+2Fc^2^)/3'
_refine_ls_weighting_scheme calc
_refine_ls_wR_factor_gt 0.5690
_refine_ls_wR_factor_ref 0.5768
_reflns_Friedel_coverage 0.000
_reflns_Friedel_fraction_full
;
loop_         
 _restr_distance_atom_site_label_1   
 _restr_distance_atom_site_label_2
 _restr_distance_target
 B1   O9   1.38   'generated by SHELX DFIX'
 B1   O15  1.38   'generated by SHELX DFIX'
 B2   O7   1.42   'generated by SHELX DFIX'
 B2   O10  1.42   'generated by SHELX DFIX'
 B2   O13  1.42   'generated by SHELX DFIX'
 B3   O11  1.38   'generated by SHELX DFIX'
 B3   O14  1.38   'generated by SHELX DFIX'
 B4   O4   1.40   'generated by SHELX DFIX'
 B4   O6   1.40   'generated by SHELX DFIX'
;
_reflns_Friedel_fraction_max .
_reflns_number_gt 555
_reflns_number_total 571
_reflns_threshold_expression 'I > 2\s(I)'
_cod_data_source_file JSSC-2017-249-114.cif
_cod_data_source_block shelx
_cod_original_sg_symbol_H-M 'C 2/m'
_cod_database_code 1560526
_shelx_space_group_comment
;
The symmetry employed for this shelxl refinement is uniquely defined
by the following loop, which should always be used as a source of
symmetry information in preference to the above space-group names.
They are only intended as comments.
;

loop_
_space_group_symop_operation_xyz
'x, y, z'
'-x, y, -z'
'x+1/2, y+1/2, z'
'-x+1/2, y+1/2, -z'
'-x, -y, -z'
'x, -y, z'
'-x+1/2, -y+1/2, -z'
'x+1/2, -y+1/2, z'

loop_
_atom_site_label
_atom_site_type_symbol
_atom_site_fract_x
_atom_site_fract_y
_atom_site_fract_z
_atom_site_U_iso_or_equiv
_atom_site_adp_type
_atom_site_occupancy
Al1 Al 0.8626(10) 0.0000 0.3343(13) 0.016(5) Uiso 1.00
Al2 Al 0.8088(13) 0.0000 0.1637(16) 0.028(6) Uiso 1.00
Al3 Al 0.5754(11) 0.0000 0.0693(14) 0.019(5) Uiso 1.00
Al4 Al 0.6691(12) 0.0000 0.3372(14) 0.020(5) Uiso 1.00
Al5 Al 0.0001(6) 0.7444(19) 0.2429(8) 0.019(5) Uiso 1.00
Al6 Al 0.2500 0.2500 0.0000 0.017(6) Uiso 1.00
Al7 Al 0.2500 0.2500 0.5000 0.029(6) Uiso 1.00
B1 B 0.1014(20) 0.0000 0.1064(20) 0.028(11) Uiso 1.00
B2 B 0.3750(16) 0.0000 0.1131(17) 0.037(13) Uiso 1.00
B3 B 0.1238(20) 0.0000 0.3760(20) 0.032(12) Uiso 1.00
B4 B 0.3879(20) 0.0000 0.3872(20) 0.035(12) Uiso 1.00
O1 O 0.7627(18) 0.0000 0.2622(20) 0.033(8) Uiso 1.00
O2 O 0.7888(16) 0.0000 0.4274(20) 0.028(7) Uiso 1.00
O3 O 0.9145(20) 0.0000 0.2228(30) 0.055(11) Uiso 1.00
O4 O 0.9239(11) 0.7169(30) 0.3575(13) 0.021(5) Uiso 1.00
O6 O 0.3211(13) 0.0000 0.4495(16) 0.016(7) Uiso 1.00
O7 O 0.8194(11) 0.7135(30) 0.1046(13) 0.020(5) Uiso 1.00
O8 O 0.6993(19) 0.0000 0.0510(20) 0.037(8) Uiso 1.00
O9 O 0.0675(11) 0.7804(30) 0.1354(14) 0.023(5) Uiso 1.00
O10 O 0.4418(17) 0.0000 0.0459(19) 0.040(8) Uiso 1.00
O11 O 0.6625(10) 0.2819(30) 0.3987(13) 0.023(5) Uiso 1.00
O12 O 0.5730(18) 0.0000 0.2780(20) 0.032(8) Uiso 1.00
O13 O 0.4250(14) 0.0000 0.1958(15) 0.012(6) Uiso 1.00
O14 O 0.0684(15) 0.0000 0.3016(16) 0.020(7) Uiso 1.00
O15 O 0.8344(12) 0.0000 0.9584(14) 0.003(5) Uiso 1.00

loop_
_atom_type_symbol
_atom_type_description
_atom_type_scat_dispersion_real
_atom_type_scat_dispersion_imag
_atom_type_scat_source
B B 0.0000 0.0000 'International Tables Vol C Tables 4.2.6.8 and 6.1.1.4'
O O 0.0000 0.0000 'International Tables Vol C Tables 4.2.6.8 and 6.1.1.4'
Al Al 0.0000 0.0000 'International Tables Vol C Tables 4.2.6.8 and 6.1.1.4'
